data_7250061
loop_
_publ_author_name
'Li, Shaodong'
'Li, Mengzhao'
'Li, Jia'
'Zhang, Yang'
'Su, Feng'
'Ma, Longlong'
'Wang, Guangyan'
'Li, Xinlei'
'Wang, Zhijun'

_publ_section_title
;
 Two pH-directed coordination polymers of cadmium isomers based on a
 semi-rigid polycarboxylic acid: crystal structure and fluorescence
 sensing of tetracyclines
;
_journal_issue 15
_journal_name_full CrystEngComm
_journal_page_first 2354
_journal_page_last 2365
_journal_paper_doi 10.1039/D5CE00103J
_journal_volume 27
_journal_year 2025
_chemical_formula_moiety 'C36 H24 Cd2 N4 O10'
_chemical_formula_sum 'C36 H24 Cd2 N4 O10'
_chemical_formula_weight 897.39
_space_group_crystal_system monoclinic
_space_group_IT_number 14
_space_group_name_Hall '-P 2ybc'
_space_group_name_H-M_alt 'P 1 21/c 1'
_atom_sites_solution_hydrogens mixed
_audit_creation_method SHELXL-2014/7
_audit_update_record
;
2025-01-24 deposited with the CCDC.	2025-03-03 downloaded from the CCDC.
;
_cell_angle_alpha 90
_cell_angle_beta 93.130(11)
_cell_angle_gamma 90
_cell_formula_units_Z 4
_cell_length_a 7.155(2)
_cell_length_b 17.698(5)
_cell_length_c 26.296(8)
_cell_measurement_reflns_used 9753
_cell_measurement_temperature 273(2)
_cell_measurement_theta_max 28.36
_cell_measurement_theta_min 2.78
_cell_volume 3324.9(17)
_computing_cell_refinement 'Bruker SAINT'
_computing_data_collection 'Bruker APEX2'
_computing_data_reduction 'Bruker SAINT'
_computing_molecular_graphics 'Bruker SHELXTL'
_computing_publication_material 'Bruker SHELXTL'
_computing_structure_refinement 'SHELXL-2014/7 (Sheldrick, 2014)'
_computing_structure_solution 'SHELXS-97 (Sheldrick 2008)'
_diffrn_ambient_temperature 273(2)
_diffrn_measured_fraction_theta_full 0.983
_diffrn_measured_fraction_theta_max 0.983
_diffrn_measurement_device_type 'Bruker APEX-II CCD'
_diffrn_measurement_method '\f and \w scans'
_diffrn_radiation_type MoK\a
_diffrn_radiation_wavelength 0.71073
_diffrn_reflns_av_R_equivalents 0.0329
_diffrn_reflns_av_unetI/netI 0.0267
_diffrn_reflns_Laue_measured_fraction_full 0.983
_diffrn_reflns_Laue_measured_fraction_max 0.983
_diffrn_reflns_limit_h_max 8
_diffrn_reflns_limit_h_min -8
_diffrn_reflns_limit_k_max 21
_diffrn_reflns_limit_k_min -21
_diffrn_reflns_limit_l_max 29
_diffrn_reflns_limit_l_min -31
_diffrn_reflns_number 23936
_diffrn_reflns_point_group_measured_fraction_full 0.983
_diffrn_reflns_point_group_measured_fraction_max 0.983
_diffrn_reflns_theta_full 25.047
_diffrn_reflns_theta_max 25.047
_diffrn_reflns_theta_min 3.075
_exptl_absorpt_coefficient_mu 1.346
_exptl_absorpt_correction_type none
_exptl_crystal_colour colorless
_exptl_crystal_density_diffrn 1.793
_exptl_crystal_description block
_exptl_crystal_F_000 1776
_exptl_crystal_size_max 0.200
_exptl_crystal_size_mid 0.150
_exptl_crystal_size_min 0.150
_refine_diff_density_max 1.110
_refine_diff_density_min -1.050
_refine_diff_density_rms 0.091
_refine_ls_extinction_method none
_refine_ls_goodness_of_fit_ref 1.044
_refine_ls_hydrogen_treatment constr
_refine_ls_matrix_type full
_refine_ls_number_parameters 469
_refine_ls_number_reflns 5788
_refine_ls_number_restraints 0
_refine_ls_restrained_S_all 1.044
_refine_ls_R_factor_all 0.0513
_refine_ls_R_factor_gt 0.0495
_refine_ls_shift/su_max 0.000
_refine_ls_shift/su_mean 0.000
_refine_ls_structure_factor_coef Fsqd
_refine_ls_weighting_details 'w=1/[\s^2^(Fo^2^)+(0.1000P)^2^+12.2870P] where P=(Fo^2^+2Fc^2^)/3'
_refine_ls_weighting_scheme calc
_refine_ls_wR_factor_gt 0.1578
_refine_ls_wR_factor_ref 0.1597
_reflns_Friedel_coverage 0.000
_reflns_number_gt 5573
_reflns_number_total 5788
_reflns_threshold_expression 'I > 2\s(I)'
_cod_data_source_file d5ce00103j2.cif
_cod_data_source_block CP-2
_cod_depositor_comments 'Adding full bibliography for 7250060--7250061.cif.'
_cod_original_sg_symbol_H-M 'P 21/c'
_cod_database_code 7250061
_shelx_shelxl_version_number 2014/7
_shelx_space_group_comment
;
The symmetry employed for this shelxl refinement is uniquely defined
by the following loop, which should always be used as a source of
symmetry information in preference to the above space-group names.
They are only intended as comments.
;
_shelx_estimated_absorpt_t_min 0.775
_shelx_estimated_absorpt_t_max 0.824

loop_
_space_group_symop_operation_xyz
'x, y, z'
'-x, y+1/2, -z+1/2'
'-x, -y, -z'
'x, -y-1/2, z-1/2'

loop_
_atom_site_label
_atom_site_type_symbol
_atom_site_fract_x
_atom_site_fract_y
_atom_site_fract_z
_atom_site_U_iso_or_equiv
_atom_site_adp_type
_atom_site_occupancy
_atom_site_site_symmetry_order
_atom_site_calc_flag
_atom_site_refinement_flags_posn
_atom_site_refinement_flags_adp
_atom_site_refinement_flags_occupancy
_atom_site_disorder_assembly
_atom_site_disorder_group
Cd1 Cd 0.28691(5) 0.44487(2) 0.04001(2) 0.02904(16) Uani 1 1 d . . . . .
Cd2 Cd 0.74480(9) 0.96926(3) 0.13481(2) 0.0604(2) Uani 1 1 d . . . . .
C1 C 0.4897(16) 0.5705(5) 0.3159(3) 0.071(2) Uani 1 1 d . . . . .
C2 C 0.5696(11) 0.6367(4) 0.2855(2) 0.0551(17) Uani 1 1 d . . . . .
C3 C 0.7478(12) 0.6646(5) 0.2955(3) 0.065(2) Uani 1 1 d . . . . .
H3 H 0.8260 0.6421 0.3206 0.078 Uiso 1 1 calc R U . . .
C4 C 0.4545(9) 0.6712(4) 0.2483(2) 0.0461(14) Uani 1 1 d . . . . .
H4 H 0.3345 0.6524 0.2411 0.055 Uiso 1 1 calc R U . . .
C5 C 0.5156(9) 0.7331(3) 0.2218(2) 0.0410(13) Uani 1 1 d . . . . .
C6 C 0.8103(11) 0.7248(5) 0.2690(3) 0.0627(19) Uani 1 1 d . . . . .
H6 H 0.9323 0.7416 0.2758 0.075 Uiso 1 1 calc R U . . .
C7 C 0.6970(9) 0.7625(4) 0.2318(2) 0.0467(14) Uani 1 1 d . . . . .
C8 C 0.7764(10) 0.8305(4) 0.2068(2) 0.0518(16) Uani 1 1 d . . . . .
C9 C 0.4313(8) 0.6829(3) 0.1180(2) 0.0350(11) Uani 1 1 d . . . . .
H9 H 0.5581 0.6779 0.1272 0.042 Uiso 1 1 calc R U . . .
C10 C 0.3188(8) 0.7264(3) 0.1467(2) 0.0359(12) Uani 1 1 d . . . . .
C11 C 0.1289(9) 0.7332(3) 0.1347(2) 0.0401(13) Uani 1 1 d . . . . .
H11 H 0.0544 0.7626 0.1548 0.048 Uiso 1 1 calc R U . . .
C12 C 0.3526(7) 0.6457(3) 0.07452(19) 0.0281(10) Uani 1 1 d . . . . .
C13 C 0.1632(7) 0.6513(3) 0.06191(19) 0.0289(10) Uani 1 1 d . . . . .
C14 C 0.0511(7) 0.6958(3) 0.0927(2) 0.0376(12) Uani 1 1 d . . . . .
H14 H -0.0766 0.7000 0.0845 0.045 Uiso 1 1 calc R U . . .
C15 C 0.4813(7) 0.6025(3) 0.0410(2) 0.0357(13) Uani 1 1 d . . . . .
C16 C 0.0762(6) 0.6098(3) 0.01633(19) 0.0274(10) Uani 1 1 d . . . . .
C17 C -0.0487(9) 0.5030(3) 0.1114(2) 0.0426(13) Uani 1 1 d . . . . .
H17 H -0.1177 0.5043 0.0804 0.051 Uiso 1 1 calc R U . . .
C18 C -0.1246(11) 0.5339(4) 0.1538(3) 0.0537(17) Uani 1 1 d . . . . .
H18 H -0.2415 0.5570 0.1511 0.064 Uiso 1 1 calc R U . . .
C19 C -0.0276(13) 0.5303(5) 0.1992(3) 0.069(2) Uani 1 1 d . . . . .
H19 H -0.0767 0.5510 0.2281 0.083 Uiso 1 1 calc R U . . .
C20 C 0.1448(12) 0.4957(5) 0.2022(2) 0.0596(19) Uani 1 1 d . . . . .
H20 H 0.2125 0.4924 0.2334 0.071 Uiso 1 1 calc R U . . .
C21 C 0.2181(9) 0.4654(3) 0.1584(2) 0.0417(13) Uani 1 1 d . . . . .
C22 C 0.3989(9) 0.4228(4) 0.1589(2) 0.0423(14) Uani 1 1 d . . . . .
C23 C 0.6117(11) 0.3590(5) 0.1126(3) 0.067(2) Uani 1 1 d . . . . .
H23 H 0.6480 0.3423 0.0810 0.080 Uiso 1 1 calc R U . . .
C24 C 0.7258(12) 0.3422(5) 0.1556(3) 0.071(2) Uani 1 1 d . . . . .
H24 H 0.8350 0.3141 0.1534 0.085 Uiso 1 1 calc R U . . .
C36 C 0.7039(13) 0.9299(6) -0.0340(3) 0.074(3) Uani 1 1 d . . . . .
H36 H 0.7156 0.9611 -0.0622 0.089 Uiso 1 1 calc R U . . .
C25 C 0.6703(11) 0.3689(5) 0.2015(3) 0.067(2) Uani 1 1 d . . . . .
H25 H 0.7425 0.3590 0.2312 0.081 Uiso 1 1 calc R U . . .
C26 C 0.5101(11) 0.4098(5) 0.2034(3) 0.0581(19) Uani 1 1 d . . . . .
H26 H 0.4745 0.4291 0.2343 0.070 Uiso 1 1 calc R U . . .
C27 C 0.6630(13) 0.8428(4) 0.0483(4) 0.071(2) Uani 1 1 d . . . . .
H27 H 0.6472 0.8128 0.0768 0.086 Uiso 1 1 calc R U . . .
C28 C 0.6420(14) 0.8101(5) 0.0005(5) 0.088(3) Uani 1 1 d . . . . .
H28 H 0.6132 0.7590 -0.0031 0.105 Uiso 1 1 calc R U . . .
C29 C 0.6647(14) 0.8547(7) -0.0414(4) 0.087(3) Uani 1 1 d . . . . .
H29 H 0.6539 0.8343 -0.0740 0.105 Uiso 1 1 calc R U . . .
C30 C 0.7260(10) 0.9600(4) 0.0141(3) 0.0499(16) Uani 1 1 d . . . . .
C31 C 0.7737(10) 1.0396(4) 0.0236(3) 0.0505(16) Uani 1 1 d . . . . .
C32 C 0.8015(15) 1.0918(5) -0.0143(4) 0.082(3) Uani 1 1 d . . . . .
H32 H 0.7883 1.0773 -0.0483 0.099 Uiso 1 1 calc R U . . .
C33 C 0.8480(17) 1.1640(6) -0.0022(6) 0.108(5) Uani 1 1 d . . . . .
H33 H 0.8686 1.1986 -0.0279 0.129 Uiso 1 1 calc R U . . .
C34 C 0.8647(18) 1.1861(6) 0.0474(7) 0.112(5) Uani 1 1 d . . . . .
H34 H 0.8940 1.2359 0.0559 0.135 Uiso 1 1 calc R U . . .
C35 C 0.8374(15) 1.1337(5) 0.0844(5) 0.087(3) Uani 1 1 d . . . . .
H35 H 0.8477 1.1483 0.1184 0.105 Uiso 1 1 calc R U . . .
N1 N 0.7959(10) 1.0615(3) 0.0726(3) 0.0608(16) Uani 1 1 d . . . . .
N2 N 0.7048(9) 0.9155(3) 0.0550(2) 0.0541(14) Uani 1 1 d . . . . .
N3 N 0.1216(7) 0.4713(3) 0.11360(17) 0.0367(10) Uani 1 1 d . . . . .
N4 N 0.4519(8) 0.3980(3) 0.1144(2) 0.0477(12) Uani 1 1 d . . . . .
O1 O 0.6805(10) 0.8614(5) 0.1727(3) 0.100(2) Uani 1 1 d . . . . .
O2 O 0.9350(8) 0.8516(4) 0.2207(2) 0.0765(16) Uani 1 1 d . . . . .
O3 O 0.5917(12) 0.5342(4) 0.3452(2) 0.093(2) Uani 1 1 d . . . . .
O4 O 0.3106(12) 0.5619(4) 0.3101(2) 0.091(2) Uani 1 1 d . . . . .
O5 O 0.3901(7) 0.7682(2) 0.18798(17) 0.0528(12) Uani 1 1 d . . . . .
O6 O 0.5382(6) 0.5387(3) 0.0543(2) 0.0524(12) Uani 1 1 d . . . . .
O7 O 0.5248(6) 0.6357(3) 0.00136(17) 0.0486(11) Uani 1 1 d . . . . .
O8 O 0.1559(5) 0.5512(2) 0.00223(14) 0.0314(8) Uani 1 1 d . . . . .
O9 O -0.0725(5) 0.6363(2) -0.00347(17) 0.0451(10) Uani 1 1 d . . . . .
O11 O 1.0613(11) 0.9548(4) 0.1551(3) 0.108(3) Uani 1 1 d . . . . .
H11A H 1.1447 0.9872 0.1545 0.162 Uiso 1 1 d R U . . .
H11B H 1.1124 0.9187 0.1710 0.162 Uiso 1 1 d R U . . .

loop_
_atom_site_aniso_label
_atom_site_aniso_U_11
_atom_site_aniso_U_22
_atom_site_aniso_U_33
_atom_site_aniso_U_23
_atom_site_aniso_U_13
_atom_site_aniso_U_12
Cd1 0.0284(2) 0.0337(2) 0.0247(2) -0.00301(14) -0.00152(15) 0.00352(14)
Cd2 0.0850(4) 0.0610(4) 0.0359(3) 0.0065(2) 0.0091(2) 0.0144(3)
C1 0.122(8) 0.055(4) 0.036(4) -0.004(3) 0.002(4) 0.002(5)
C2 0.073(5) 0.059(4) 0.032(3) -0.007(3) -0.004(3) 0.001(4)
C3 0.081(5) 0.071(5) 0.042(4) 0.003(3) -0.016(4) 0.001(4)
C4 0.055(4) 0.050(3) 0.033(3) -0.011(3) 0.001(3) -0.011(3)
C5 0.054(3) 0.046(3) 0.022(3) -0.012(2) -0.003(2) 0.008(3)
C6 0.058(4) 0.077(5) 0.052(4) -0.002(4) -0.009(3) -0.004(4)
C7 0.051(4) 0.050(4) 0.039(3) -0.011(3) 0.006(3) -0.007(3)
C8 0.054(4) 0.061(4) 0.041(3) -0.013(3) 0.010(3) 0.004(3)
C9 0.034(3) 0.033(3) 0.037(3) -0.006(2) -0.006(2) 0.001(2)
C10 0.047(3) 0.034(3) 0.026(3) -0.007(2) -0.004(2) 0.001(2)
C11 0.047(3) 0.039(3) 0.035(3) -0.005(2) 0.008(2) 0.005(2)
C12 0.027(2) 0.026(2) 0.032(3) -0.007(2) 0.0036(19) -0.0009(19)
C13 0.031(2) 0.025(2) 0.031(3) -0.002(2) 0.004(2) -0.0014(19)
C14 0.026(2) 0.046(3) 0.041(3) -0.005(2) 0.005(2) 0.003(2)
C15 0.017(2) 0.044(3) 0.044(3) -0.023(3) -0.008(2) 0.000(2)
C16 0.021(2) 0.030(3) 0.030(3) 0.003(2) -0.0025(19) -0.0019(19)
C17 0.048(3) 0.043(3) 0.037(3) 0.004(3) 0.004(3) -0.006(3)
C18 0.060(4) 0.055(4) 0.047(4) -0.001(3) 0.018(3) 0.007(3)
C19 0.088(6) 0.074(5) 0.049(4) -0.012(4) 0.031(4) 0.003(4)
C20 0.077(5) 0.079(5) 0.023(3) -0.008(3) 0.008(3) -0.004(4)
C21 0.054(4) 0.043(3) 0.028(3) 0.004(2) 0.005(2) -0.013(3)
C22 0.052(3) 0.046(3) 0.028(3) 0.011(2) -0.007(2) -0.010(3)
C23 0.065(5) 0.077(5) 0.057(4) 0.007(4) -0.015(4) 0.032(4)
C24 0.060(5) 0.079(6) 0.072(5) 0.010(4) -0.025(4) 0.013(4)
C36 0.088(6) 0.091(6) 0.043(4) 0.001(4) 0.009(4) 0.035(5)
C25 0.066(5) 0.078(5) 0.055(4) 0.033(4) -0.026(4) -0.019(4)
C26 0.064(4) 0.077(5) 0.032(3) 0.013(3) -0.010(3) -0.018(4)
C27 0.094(6) 0.040(4) 0.081(6) 0.010(4) 0.008(5) 0.007(4)
C28 0.091(7) 0.057(5) 0.116(9) -0.031(5) -0.003(6) 0.006(5)
C29 0.085(6) 0.097(8) 0.079(6) -0.034(6) 0.000(5) 0.018(6)
C30 0.060(4) 0.049(4) 0.041(3) 0.009(3) 0.007(3) 0.019(3)
C31 0.061(4) 0.041(3) 0.051(4) 0.014(3) 0.018(3) 0.016(3)
C32 0.105(7) 0.066(5) 0.081(6) 0.039(5) 0.044(5) 0.028(5)
C33 0.116(9) 0.065(6) 0.150(11) 0.065(7) 0.070(9) 0.034(6)
C34 0.108(9) 0.044(5) 0.188(15) 0.021(7) 0.046(9) 0.015(5)
C35 0.098(7) 0.054(5) 0.112(8) -0.004(5) 0.021(6) -0.002(5)
N1 0.078(4) 0.044(3) 0.061(4) 0.000(3) 0.009(3) 0.011(3)
N2 0.073(4) 0.046(3) 0.043(3) 0.004(2) 0.002(3) 0.003(3)
N3 0.042(3) 0.044(3) 0.024(2) -0.0004(19) 0.0026(19) -0.003(2)
N4 0.048(3) 0.058(3) 0.036(3) 0.003(2) -0.007(2) 0.011(2)
O1 0.083(4) 0.131(6) 0.085(4) 0.059(4) 0.000(4) -0.019(4)
O2 0.070(4) 0.075(4) 0.083(4) -0.001(3) -0.013(3) -0.019(3)
O3 0.138(6) 0.086(4) 0.055(4) 0.014(3) -0.006(4) 0.005(4)
O4 0.123(6) 0.106(5) 0.045(3) 0.001(3) 0.009(3) -0.048(4)
O5 0.071(3) 0.041(2) 0.044(2) -0.0198(19) -0.016(2) 0.011(2)
O6 0.034(2) 0.047(3) 0.075(3) -0.025(2) -0.012(2) 0.0145(19)
O7 0.039(2) 0.060(3) 0.048(3) -0.018(2) 0.0105(19) -0.008(2)
O8 0.0293(18) 0.0319(19) 0.0326(19) -0.0075(15) -0.0018(15) 0.0039(14)
O9 0.033(2) 0.042(2) 0.059(3) -0.0091(19) -0.0172(18) 0.0087(17)
O11 0.092(5) 0.093(5) 0.134(7) 0.040(5) -0.028(5) -0.006(4)

loop_
_atom_type_symbol
_atom_type_description
_atom_type_scat_dispersion_real
_atom_type_scat_dispersion_imag
_atom_type_scat_source
C C 0.0033 0.0016 'International Tables Vol C Tables 4.2.6.8 and 6.1.1.4'
H H 0.0000 0.0000 'International Tables Vol C Tables 4.2.6.8 and 6.1.1.4'
N N 0.0061 0.0033 'International Tables Vol C Tables 4.2.6.8 and 6.1.1.4'
O O 0.0106 0.0060 'International Tables Vol C Tables 4.2.6.8 and 6.1.1.4'
Cd Cd -0.8075 1.2024 'International Tables Vol C Tables 4.2.6.8 and 6.1.1.4'

loop_
_geom_angle_atom_site_label_1
_geom_angle_atom_site_label_2
_geom_angle_atom_site_label_3
_geom_angle
_geom_angle_site_symmetry_1
_geom_angle_site_symmetry_3
_geom_angle_publ_flag
O9 Cd1 O7 78.81(15) 3_565 3_665 ?
O9 Cd1 O8 94.85(14) 3_565 . ?
O7 Cd1 O8 122.85(16) 3_665 . ?
O9 Cd1 N3 96.56(17) 3_565 . ?
O7 Cd1 N3 148.01(18) 3_665 . ?
O8 Cd1 N3 88.95(15) . . ?
O9 Cd1 N4 114.82(18) 3_565 . ?
O7 Cd1 N4 83.97(18) 3_665 . ?
O8 Cd1 N4 144.27(16) . . ?
N3 Cd1 N4 69.15(18) . . ?
O9 Cd1 O6 163.82(18) 3_565 . ?
O7 Cd1 O6 92.80(15) 3_665 . ?
O8 Cd1 O6 77.97(14) . . ?
N3 Cd1 O6 97.77(17) . . ?
N4 Cd1 O6 77.53(19) . . ?
O1 Cd2 O4 107.0(3) . 2_655 ?
O1 Cd2 N2 92.0(3) . . ?
O4 Cd2 N2 150.9(2) 2_655 . ?
O1 Cd2 O11 91.5(3) . . ?
O4 Cd2 O11 97.9(3) 2_655 . ?
N2 Cd2 O11 103.6(3) . . ?
O1 Cd2 N1 162.8(3) . . ?
O4 Cd2 N1 89.0(2) 2_655 . ?
N2 Cd2 N1 70.7(2) . . ?
O11 Cd2 N1 92.9(3) . . ?
O3 C1 O4 124.8(9) . . ?
O3 C1 C2 120.1(10) . . ?
O4 C1 C2 114.9(8) . . ?
C3 C2 C4 119.0(7) . . ?
C3 C2 C1 122.5(7) . . ?
C4 C2 C1 118.5(7) . . ?
C6 C3 C2 120.6(7) . . ?
C5 C4 C2 120.9(6) . . ?
O5 C5 C4 118.1(6) . . ?
O5 C5 C7 121.0(6) . . ?
C4 C5 C7 120.8(6) . . ?
C3 C6 C7 122.3(7) . . ?
C6 C7 C5 116.4(6) . . ?
C6 C7 C8 118.0(6) . . ?
C5 C7 C8 125.6(6) . . ?
O1 C8 O2 123.5(8) . . ?
O1 C8 C7 117.9(7) . . ?
O2 C8 C7 118.6(7) . . ?
C10 C9 C12 119.2(5) . . ?
C9 C10 C11 121.6(5) . . ?
C9 C10 O5 121.9(5) . . ?
C11 C10 O5 116.5(5) . . ?
C14 C11 C10 119.3(5) . . ?
C13 C12 C9 120.3(5) . . ?
C13 C12 C15 121.0(4) . . ?
C9 C12 C15 118.6(4) . . ?
C12 C13 C14 118.9(5) . . ?
C12 C13 C16 120.8(4) . . ?
C14 C13 C16 120.3(5) . . ?
C11 C14 C13 120.7(5) . . ?
O6 C15 O7 124.7(5) . . ?
O6 C15 C12 119.6(6) . . ?
O7 C15 C12 115.7(5) . . ?
O8 C16 O9 125.4(5) . . ?
O8 C16 C13 117.7(4) . . ?
O9 C16 C13 116.9(5) . . ?
N3 C17 C18 122.0(6) . . ?
C19 C18 C17 119.3(7) . . ?
C18 C19 C20 119.2(7) . . ?
C19 C20 C21 119.9(7) . . ?
N3 C21 C20 119.8(6) . . ?
N3 C21 C22 116.8(5) . . ?
C20 C21 C22 123.3(6) . . ?
N4 C22 C26 120.5(6) . . ?
N4 C22 C21 116.7(5) . . ?
C26 C22 C21 122.8(6) . . ?
N4 C23 C24 123.0(8) . . ?
C25 C24 C23 117.1(8) . . ?
C29 C36 C30 121.2(9) . . ?
C26 C25 C24 120.1(6) . . ?
C25 C26 C22 119.9(7) . . ?
N2 C27 C28 122.5(9) . . ?
C29 C28 C27 118.5(9) . . ?
C36 C29 C28 118.5(9) . . ?
N2 C30 C36 119.7(7) . . ?
N2 C30 C31 117.4(6) . . ?
C36 C30 C31 122.9(7) . . ?
N1 C31 C32 118.9(8) . . ?
N1 C31 C30 116.9(6) . . ?
C32 C31 C30 124.1(8) . . ?
C33 C32 C31 120.3(10) . . ?
C32 C33 C34 120.4(9) . . ?
C33 C34 C35 118.6(11) . . ?
N1 C35 C34 121.3(11) . . ?
C35 N1 C31 120.5(8) . . ?
C35 N1 Cd2 122.7(7) . . ?
C31 N1 Cd2 116.8(5) . . ?
C27 N2 C30 119.6(7) . . ?
C27 N2 Cd2 122.4(5) . . ?
C30 N2 Cd2 118.1(5) . . ?
C21 N3 C17 119.6(5) . . ?
C21 N3 Cd1 116.6(4) . . ?
C17 N3 Cd1 122.8(4) . . ?
C22 N4 C23 119.3(6) . . ?
C22 N4 Cd1 117.2(4) . . ?
C23 N4 Cd1 122.4(5) . . ?
C8 O1 Cd2 126.3(6) . . ?
C1 O4 Cd2 102.7(6) . 2_645 ?
C5 O5 C10 117.6(4) . . ?
C15 O6 Cd1 110.1(3) . . ?
C15 O7 Cd1 106.5(4) . 3_665 ?
C16 O8 Cd1 137.0(3) . . ?
C16 O9 Cd1 118.6(3) . 3_565 ?

loop_
_geom_bond_atom_site_label_1
_geom_bond_atom_site_label_2
_geom_bond_distance
_geom_bond_site_symmetry_2
_geom_bond_publ_flag
Cd1 O9 2.276(4) 3_565 ?
Cd1 O7 2.278(4) 3_665 ?
Cd1 O8 2.303(4) . ?
Cd1 N3 2.369(5) . ?
Cd1 N4 2.379(5) . ?
Cd1 O6 2.461(5) . ?
Cd2 O1 2.214(7) . ?
Cd2 O4 2.238(6) 2_655 ?
Cd2 N2 2.307(6) . ?
Cd2 O11 2.312(8) . ?
Cd2 N1 2.354(6) . ?
C1 O3 1.215(11) . ?
C1 O4 1.291(13) . ?
C1 C2 1.544(12) . ?
C2 C3 1.379(11) . ?
C2 C4 1.385(10) . ?
C3 C6 1.363(12) . ?
C4 C5 1.383(9) . ?
C5 O5 1.378(7) . ?
C5 C7 1.409(9) . ?
C6 C7 1.406(10) . ?
C7 C8 1.498(10) . ?
C8 O1 1.226(9) . ?
C8 O2 1.231(9) . ?
C9 C10 1.369(8) . ?
C9 C12 1.411(7) . ?
C10 C11 1.383(9) . ?
C10 O5 1.389(7) . ?
C11 C14 1.378(8) . ?
C12 C13 1.381(7) . ?
C12 C15 1.517(7) . ?
C13 C14 1.410(7) . ?
C13 C16 1.510(7) . ?
C15 O6 1.245(8) . ?
C15 O7 1.250(8) . ?
C16 O8 1.249(6) . ?
C16 O9 1.250(6) . ?
C17 N3 1.340(8) . ?
C17 C18 1.379(9) . ?
C18 C19 1.350(12) . ?
C19 C20 1.375(12) . ?
C20 C21 1.398(9) . ?
C21 N3 1.338(8) . ?
C21 C22 1.496(9) . ?
C22 N4 1.324(8) . ?
C22 C26 1.398(9) . ?
C23 N4 1.339(9) . ?
C23 C24 1.391(10) . ?
C24 C25 1.374(13) . ?
C36 C29 1.373(15) . ?
C36 C30 1.374(11) . ?
C25 C26 1.359(12) . ?
C27 N2 1.331(10) . ?
C27 C28 1.384(13) . ?
C28 C29 1.373(15) . ?
C30 N2 1.350(9) . ?
C30 C31 1.467(10) . ?
C31 N1 1.347(10) . ?
C31 C32 1.381(10) . ?
C32 C33 1.353(17) . ?
C33 C34 1.359(19) . ?
C34 C35 1.367(16) . ?
C35 N1 1.345(11) . ?
O4 Cd2 2.238(6) 2_645 ?
O7 Cd1 2.278(4) 3_665 ?
O9 Cd1 2.276(4) 3_565 ?

loop_
_geom_torsion_atom_site_label_1
_geom_torsion_atom_site_label_2
_geom_torsion_atom_site_label_3
_geom_torsion_atom_site_label_4
_geom_torsion
_geom_torsion_site_symmetry_1
_geom_torsion_site_symmetry_2
_geom_torsion_site_symmetry_3
_geom_torsion_site_symmetry_4
_geom_torsion_publ_flag
O3 C1 C2 C3 -10.1(12) . . . . ?
O4 C1 C2 C3 165.3(7) . . . . ?
O3 C1 C2 C4 172.7(7) . . . . ?
O4 C1 C2 C4 -11.9(10) . . . . ?
C4 C2 C3 C6 -0.4(11) . . . . ?
C1 C2 C3 C6 -177.6(7) . . . . ?
C3 C2 C4 C5 -0.6(10) . . . . ?
C1 C2 C4 C5 176.7(6) . . . . ?
C2 C4 C5 O5 -175.3(6) . . . . ?
C2 C4 C5 C7 0.3(9) . . . . ?
C2 C3 C6 C7 1.8(12) . . . . ?
C3 C6 C7 C5 -2.1(11) . . . . ?
C3 C6 C7 C8 176.9(7) . . . . ?
O5 C5 C7 C6 176.5(6) . . . . ?
C4 C5 C7 C6 1.0(9) . . . . ?
O5 C5 C7 C8 -2.5(9) . . . . ?
C4 C5 C7 C8 -177.9(6) . . . . ?
C6 C7 C8 O1 176.9(7) . . . . ?
C5 C7 C8 O1 -4.2(10) . . . . ?
C6 C7 C8 O2 -1.7(9) . . . . ?
C5 C7 C8 O2 177.2(6) . . . . ?
C12 C9 C10 C11 1.7(9) . . . . ?
C12 C9 C10 O5 -175.8(5) . . . . ?
C9 C10 C11 C14 -0.6(9) . . . . ?
O5 C10 C11 C14 177.0(5) . . . . ?
C10 C9 C12 C13 -2.0(8) . . . . ?
C10 C9 C12 C15 175.5(5) . . . . ?
C9 C12 C13 C14 1.2(8) . . . . ?
C15 C12 C13 C14 -176.3(5) . . . . ?
C9 C12 C13 C16 -178.1(5) . . . . ?
C15 C12 C13 C16 4.4(8) . . . . ?
C10 C11 C14 C13 -0.2(9) . . . . ?
C12 C13 C14 C11 -0.1(8) . . . . ?
C16 C13 C14 C11 179.2(5) . . . . ?
C13 C12 C15 O6 -104.0(6) . . . . ?
C9 C12 C15 O6 78.5(6) . . . . ?
C13 C12 C15 O7 77.2(6) . . . . ?
C9 C12 C15 O7 -100.3(6) . . . . ?
C12 C13 C16 O8 26.1(7) . . . . ?
C14 C13 C16 O8 -153.2(5) . . . . ?
C12 C13 C16 O9 -155.5(5) . . . . ?
C14 C13 C16 O9 25.2(7) . . . . ?
N3 C17 C18 C19 -1.9(11) . . . . ?
C17 C18 C19 C20 -0.2(12) . . . . ?
C18 C19 C20 C21 0.6(13) . . . . ?
C19 C20 C21 N3 1.1(11) . . . . ?
C19 C20 C21 C22 -176.2(7) . . . . ?
N3 C21 C22 N4 3.3(8) . . . . ?
C20 C21 C22 N4 -179.4(6) . . . . ?
N3 C21 C22 C26 -177.4(6) . . . . ?
C20 C21 C22 C26 -0.1(10) . . . . ?
N4 C23 C24 C25 -1.3(14) . . . . ?
C23 C24 C25 C26 0.0(13) . . . . ?
C24 C25 C26 C22 1.9(12) . . . . ?
N4 C22 C26 C25 -2.5(10) . . . . ?
C21 C22 C26 C25 178.2(6) . . . . ?
N2 C27 C28 C29 -0.2(15) . . . . ?
C30 C36 C29 C28 2.1(15) . . . . ?
C27 C28 C29 C36 -1.2(15) . . . . ?
C29 C36 C30 N2 -1.6(13) . . . . ?
C29 C36 C30 C31 178.0(8) . . . . ?
N2 C30 C31 N1 1.2(10) . . . . ?
C36 C30 C31 N1 -178.4(7) . . . . ?
N2 C30 C31 C32 179.4(8) . . . . ?
C36 C30 C31 C32 -0.2(12) . . . . ?
N1 C31 C32 C33 -0.9(13) . . . . ?
C30 C31 C32 C33 -179.0(9) . . . . ?
C31 C32 C33 C34 -1.1(17) . . . . ?
C32 C33 C34 C35 1.3(19) . . . . ?
C33 C34 C35 N1 0.4(18) . . . . ?
C34 C35 N1 C31 -2.4(15) . . . . ?
C34 C35 N1 Cd2 -179.4(8) . . . . ?
C32 C31 N1 C35 2.6(12) . . . . ?
C30 C31 N1 C35 -179.2(8) . . . . ?
C32 C31 N1 Cd2 179.8(6) . . . . ?
C30 C31 N1 Cd2 -2.0(9) . . . . ?
C28 C27 N2 C30 0.8(13) . . . . ?
C28 C27 N2 Cd2 -178.9(7) . . . . ?
C36 C30 N2 C27 0.1(11) . . . . ?
C31 C30 N2 C27 -179.5(7) . . . . ?
C36 C30 N2 Cd2 179.8(6) . . . . ?
C31 C30 N2 Cd2 0.2(8) . . . . ?
C20 C21 N3 C17 -3.1(9) . . . . ?
C22 C21 N3 C17 174.3(5) . . . . ?
C20 C21 N3 Cd1 165.9(5) . . . . ?
C22 C21 N3 Cd1 -16.7(7) . . . . ?
C18 C17 N3 C21 3.6(9) . . . . ?
C18 C17 N3 Cd1 -164.7(5) . . . . ?
C26 C22 N4 C23 1.2(10) . . . . ?
C21 C22 N4 C23 -179.5(7) . . . . ?
C26 C22 N4 Cd1 -167.5(5) . . . . ?
C21 C22 N4 Cd1 11.8(7) . . . . ?
C24 C23 N4 C22 0.7(13) . . . . ?
C24 C23 N4 Cd1 168.9(7) . . . . ?
O2 C8 O1 Cd2 -8.7(12) . . . . ?
C7 C8 O1 Cd2 172.7(5) . . . . ?
O3 C1 O4 Cd2 0.1(10) . . . 2_645 ?
C2 C1 O4 Cd2 -175.0(5) . . . 2_645 ?
C4 C5 O5 C10 -62.7(7) . . . . ?
C7 C5 O5 C10 121.7(6) . . . . ?
C9 C10 O5 C5 -45.7(8) . . . . ?
C11 C10 O5 C5 136.7(6) . . . . ?
O7 C15 O6 Cd1 -105.6(5) . . . . ?
C12 C15 O6 Cd1 75.7(5) . . . . ?
O6 C15 O7 Cd1 2.0(6) . . . 3_665 ?
C12 C15 O7 Cd1 -179.2(3) . . . 3_665 ?
O9 C16 O8 Cd1 -133.1(5) . . . . ?
C13 C16 O8 Cd1 45.3(7) . . . . ?
O8 C16 O9 Cd1 30.3(7) . . . 3_565 ?
C13 C16 O9 Cd1 -148.0(3) . . . 3_565 ?
